data_4518988
loop_
_publ_author_name
'Townsend, Tanya M.'
'Bernskoetter, Wesley H.'
'Hazari, Nilay'
'Mercado, Brandon Q.'

_publ_section_title
;
 Dehydrogenative Synthesis of Carbamates from Formamides and Alcohols
 Using a Pincer-Supported Iron Catalyst
;
_journal_issue 16
_journal_name_full 'ACS Catalysis'
_journal_page_first 10614
_journal_page_last 10624
_journal_paper_doi 10.1021/acscatal.1c02718
_journal_volume 11
_journal_year 2021
_chemical_formula_moiety 'C24 H45 Fe N O P2 S'
_chemical_formula_sum 'C24 H45 Fe N O P2 S'
_chemical_formula_weight 513.46
_space_group_crystal_system orthorhombic
_space_group_IT_number 64
_space_group_name_Hall '-C 2ac 2'
_space_group_name_H-M_alt 'C m c e'
_atom_sites_solution_hydrogens mixed
_atom_sites_solution_primary SHELXT
_atom_sites_solution_secondary difmap
_audit_creation_method SHELXL-2014/7
_cell_angle_alpha 90
_cell_angle_beta 90
_cell_angle_gamma 90
_cell_formula_units_Z 8
_cell_length_a 19.1810(6)
_cell_length_b 12.4038(4)
_cell_length_c 22.3606(8)
_cell_measurement_reflns_used 12930
_cell_measurement_temperature 93(2)
_cell_measurement_theta_max 31.5630
_cell_measurement_theta_min 3.3510
_cell_volume 5320.0(3)
_computing_cell_refinement 'CrysAlisPro 1.171.40.67a (Rigaku OD, 2019)'
_computing_data_collection 'CrysAlisPro 1.171.40.67a (Rigaku OD, 2019)'
_computing_data_reduction 'CrysAlisPro 1.171.40.67a (Rigaku OD, 2019)'
_computing_molecular_graphics 'Olex2 (Dolomanov et al., 2009)'
_computing_publication_material 'CIFTAB-2014/2 (Sheldrick, 2014)'
_computing_structure_refinement 'SHELXL-2014/7 (Sheldrick, 2014)'
_computing_structure_solution 'SHELXT-2014/5 (Sheldrick, 2014)'
_diffrn_ambient_temperature 93(2)
_diffrn_detector_area_resol_mean 5.8
_diffrn_measured_fraction_theta_full 0.998
_diffrn_measured_fraction_theta_max 0.998
_diffrn_measurement_device_type 'Dectris Pilatus 3R'
_diffrn_measurement_method \w
_diffrn_radiation_type MoK\a
_diffrn_radiation_wavelength 0.71073
_diffrn_reflns_av_R_equivalents 0.0240
_diffrn_reflns_av_unetI/netI 0.0144
_diffrn_reflns_Laue_measured_fraction_full 0.998
_diffrn_reflns_Laue_measured_fraction_max 0.998
_diffrn_reflns_limit_h_max 24
_diffrn_reflns_limit_h_min -21
_diffrn_reflns_limit_k_max 16
_diffrn_reflns_limit_k_min -14
_diffrn_reflns_limit_l_max 26
_diffrn_reflns_limit_l_min -29
_diffrn_reflns_number 24721
_diffrn_reflns_point_group_measured_fraction_full 0.998
_diffrn_reflns_point_group_measured_fraction_max 0.998
_diffrn_reflns_theta_full 25.242
_diffrn_reflns_theta_max 27.482
_diffrn_reflns_theta_min 3.285
_diffrn_source 'microfocus rotating anode'
_exptl_absorpt_coefficient_mu 0.782
_exptl_absorpt_correction_T_max 1.00000
_exptl_absorpt_correction_T_min 0.36921
_exptl_absorpt_correction_type multi-scan
_exptl_absorpt_process_details
; 
CrysAlisPro 1.171.40.67a (Rigaku Oxford Diffraction, 2019) 
Empirical absorption correction using spherical harmonics, 
 implemented in SCALE3 ABSPACK scaling algorithm. 
;
_exptl_crystal_colour Yellow
_exptl_crystal_density_diffrn 1.282
_exptl_crystal_description Block
_exptl_crystal_F_000 2208
_exptl_crystal_size_max 0.200
_exptl_crystal_size_mid 0.060
_exptl_crystal_size_min 0.050
_refine_diff_density_max 0.381
_refine_diff_density_min -0.324
_refine_diff_density_rms 0.045
_refine_ls_extinction_method none
_refine_ls_goodness_of_fit_ref 1.066
_refine_ls_hydrogen_treatment mixed
_refine_ls_matrix_type full
_refine_ls_number_parameters 155
_refine_ls_number_reflns 3136
_refine_ls_number_restraints 0
_refine_ls_restrained_S_all 1.066
_refine_ls_R_factor_all 0.0255
_refine_ls_R_factor_gt 0.0234
_refine_ls_shift/su_max 0.002
_refine_ls_shift/su_mean 0.000
_refine_ls_structure_factor_coef Fsqd
_refine_ls_weighting_details 'w=1/[\s^2^(Fo^2^)+(0.0268P)^2^+5.2872P] where P=(Fo^2^+2Fc^2^)/3'
_refine_ls_weighting_scheme calc
_refine_ls_wR_factor_gt 0.0598
_refine_ls_wR_factor_ref 0.0607
_reflns_Friedel_coverage 0.000
_reflns_number_gt 2915
_reflns_number_total 3136
_reflns_threshold_expression 'I > 2\s(I)'
_cod_data_source_file cs1c02718_si_002.cif
_cod_data_source_block '_Compound8Bn'
_cod_original_sg_symbol_Hall '-C 2bc 2'
_cod_original_sg_symbol_H-M 'C m c a'
_cod_database_code 4518988
_shelx_shelxl_version_number 2014/7
_shelx_space_group_comment
; 
The symmetry employed for this shelxl refinement is uniquely defined 
by the following loop, which should always be used as a source of 
symmetry information in preference to the above space-group names. 
They are only intended as comments. 
;
_shelx_estimated_absorpt_t_min 0.859
_shelx_estimated_absorpt_t_max 0.962

loop_
_space_group_symop_operation_xyz
'x, y, z'
'-x, -y+1/2, z+1/2'
'-x, y+1/2, -z+1/2'
'x, -y, -z'
'x+1/2, y+1/2, z'
'-x+1/2, -y+1, z+1/2'
'-x+1/2, y+1, -z+1/2'
'x+1/2, -y+1/2, -z'
'-x, -y, -z'
'x, y-1/2, -z-1/2'
'x, -y-1/2, z-1/2'
'-x, y, z'
'-x+1/2, -y+1/2, -z'
'x+1/2, y, -z-1/2'
'x+1/2, -y, z-1/2'
'-x+1/2, y+1/2, z'

loop_
_atom_site_label
_atom_site_type_symbol
_atom_site_fract_x
_atom_site_fract_y
_atom_site_fract_z
_atom_site_U_iso_or_equiv
_atom_site_adp_type
_atom_site_occupancy
_atom_site_site_symmetry_order
_atom_site_calc_flag
_atom_site_refinement_flags_posn
_atom_site_refinement_flags_adp
_atom_site_refinement_flags_occupancy
_atom_site_disorder_assembly
_atom_site_disorder_group
Fe1 Fe 0.5000 0.60404(2) 0.36233(2) 0.01241(7) Uani 1 2 d S T P . .
H1 H 0.5000 0.5540(19) 0.3031(10) 0.034(6) Uiso 1 2 d S . P . .
S1 S 0.5000 0.65951(3) 0.46349(2) 0.01586(9) Uani 1 2 d S T P . .
P1 P 0.38547(2) 0.58676(2) 0.36119(2) 0.01555(8) Uani 1 1 d . . . . .
O1 O 0.5000 0.80996(10) 0.30202(6) 0.0221(3) Uani 1 2 d S T P . .
N2 N 0.5000 0.44665(11) 0.39521(6) 0.0175(3) Uani 1 2 d S T P . .
H2 H 0.5000 0.4531 0.4398 0.021 Uiso 1 2 calc R U P . .
C1 C 0.5000 0.72807(13) 0.32767(7) 0.0157(3) Uani 1 2 d S T P . .
C2 C 0.37317(7) 0.45276(10) 0.39531(6) 0.0238(3) Uani 1 1 d . . . . .
H2A H 0.3688 0.4596 0.4393 0.029 Uiso 1 1 calc R U . . .
H2B H 0.3302 0.4187 0.3796 0.029 Uiso 1 1 calc R U . . .
C3 C 0.43653(7) 0.38451(10) 0.37958(6) 0.0240(3) Uani 1 1 d . . . . .
H3A H 0.4355 0.3159 0.4022 0.029 Uiso 1 1 calc R U . . .
H3B H 0.4364 0.3675 0.3363 0.029 Uiso 1 1 calc R U . . .
C4 C 0.33781(6) 0.58273(9) 0.28876(5) 0.0189(2) Uani 1 1 d . . . . .
H4 H 0.2872 0.5941 0.2973 0.023 Uiso 1 1 calc R U . . .
C5 C 0.34537(7) 0.47467(10) 0.25629(6) 0.0233(3) Uani 1 1 d . . . . .
H5A H 0.3948 0.4602 0.2488 0.035 Uiso 1 1 calc R U . . .
H5B H 0.3203 0.4776 0.2181 0.035 Uiso 1 1 calc R U . . .
H5C H 0.3258 0.4170 0.2812 0.035 Uiso 1 1 calc R U . . .
C6 C 0.36208(7) 0.67381(10) 0.24736(6) 0.0240(3) Uani 1 1 d . . . . .
H6A H 0.3590 0.7428 0.2685 0.036 Uiso 1 1 calc R U . . .
H6B H 0.3323 0.6760 0.2118 0.036 Uiso 1 1 calc R U . . .
H6C H 0.4105 0.6609 0.2353 0.036 Uiso 1 1 calc R U . . .
C7 C 0.33006(7) 0.67503(11) 0.40875(6) 0.0236(3) Uani 1 1 d . . . . .
H7 H 0.3556 0.6842 0.4474 0.028 Uiso 1 1 calc R U . . .
C8 C 0.25868(8) 0.62750(14) 0.42475(7) 0.0369(3) Uani 1 1 d . . . . .
H8A H 0.2315 0.6167 0.3881 0.055 Uiso 1 1 calc R U . . .
H8B H 0.2339 0.6773 0.4513 0.055 Uiso 1 1 calc R U . . .
H8C H 0.2651 0.5582 0.4450 0.055 Uiso 1 1 calc R U . . .
C9 C 0.32105(8) 0.78822(12) 0.38272(7) 0.0308(3) Uani 1 1 d . . . . .
H9A H 0.3665 0.8160 0.3700 0.046 Uiso 1 1 calc R U . . .
H9B H 0.3013 0.8360 0.4133 0.046 Uiso 1 1 calc R U . . .
H9C H 0.2895 0.7852 0.3483 0.046 Uiso 1 1 calc R U . . .
C10 C 0.5000 0.80741(13) 0.45938(7) 0.0205(3) Uani 1 2 d S T P . .
H10A H 0.5417 0.8315 0.4370 0.025 Uiso 0.5 1 calc R U P . .
H10B H 0.4583 0.8315 0.4370 0.025 Uiso 0.5 1 calc R U P . .
C11 C 0.5000 0.85956(13) 0.51986(7) 0.0180(3) Uani 1 2 d S T P . .
C12 C 0.56228(7) 0.88444(10) 0.54838(6) 0.0216(3) Uani 1 1 d . . . . .
H12 H 0.6053 0.8692 0.5291 0.026 Uiso 1 1 calc R U . . .
C13 C 0.56218(7) 0.93152(11) 0.60501(6) 0.0264(3) Uani 1 1 d . . . . .
H13 H 0.6051 0.9481 0.6241 0.032 Uiso 1 1 calc R U . . .
C14 C 0.5000 0.95420(15) 0.63342(8) 0.0284(4) Uani 1 2 d S T P . .
H14 H 0.5000 0.9852 0.6723 0.034 Uiso 1 2 calc R U P . .

loop_
_atom_site_aniso_label
_atom_site_aniso_U_11
_atom_site_aniso_U_22
_atom_site_aniso_U_33
_atom_site_aniso_U_23
_atom_site_aniso_U_13
_atom_site_aniso_U_12
Fe1 0.01495(12) 0.01107(11) 0.01120(12) 0.00174(8) 0.000 0.000
S1 0.0214(2) 0.01432(18) 0.01182(18) 0.00103(14) 0.000 0.000
P1 0.01534(16) 0.01699(15) 0.01432(15) 0.00065(10) 0.00006(11) -0.00208(11)
O1 0.0283(7) 0.0149(6) 0.0230(6) 0.0055(5) 0.000 0.000
N2 0.0228(7) 0.0140(6) 0.0156(7) 0.0028(5) 0.000 0.000
C1 0.0152(7) 0.0177(8) 0.0142(7) -0.0023(6) 0.000 0.000
C2 0.0251(6) 0.0248(6) 0.0215(6) 0.0073(5) -0.0018(5) -0.0099(5)
C3 0.0328(7) 0.0146(5) 0.0245(6) 0.0053(5) -0.0044(5) -0.0068(5)
C4 0.0182(6) 0.0199(6) 0.0184(6) -0.0022(4) -0.0036(5) -0.0001(4)
C5 0.0263(6) 0.0206(6) 0.0231(6) -0.0032(5) -0.0042(5) -0.0009(5)
C6 0.0311(7) 0.0222(6) 0.0185(6) 0.0021(5) -0.0072(5) 0.0002(5)
C7 0.0171(6) 0.0337(7) 0.0199(6) -0.0058(5) 0.0020(5) 0.0007(5)
C8 0.0204(7) 0.0591(10) 0.0312(7) -0.0075(7) 0.0075(6) -0.0049(7)
C9 0.0248(7) 0.0328(7) 0.0349(7) -0.0080(6) 0.0004(6) 0.0100(6)
C10 0.0316(9) 0.0148(7) 0.0151(8) 0.0021(6) 0.000 0.000
C11 0.0284(9) 0.0107(7) 0.0150(7) 0.0036(6) 0.000 0.000
C12 0.0248(7) 0.0177(6) 0.0223(6) 0.0023(5) 0.0000(5) 0.0008(5)
C13 0.0344(8) 0.0202(6) 0.0246(7) 0.0003(5) -0.0091(5) -0.0031(5)
C14 0.0489(12) 0.0171(8) 0.0191(9) -0.0033(7) 0.000 0.000

loop_
_atom_type_symbol
_atom_type_description
_atom_type_scat_dispersion_real
_atom_type_scat_dispersion_imag
_atom_type_scat_source
C C 0.0033 0.0016 'International Tables Vol C Tables 4.2.6.8 and 6.1.1.4'
H H 0.0000 0.0000 'International Tables Vol C Tables 4.2.6.8 and 6.1.1.4'
Fe Fe 0.3463 0.8444 'International Tables Vol C Tables 4.2.6.8 and 6.1.1.4'
N N 0.0061 0.0033 'International Tables Vol C Tables 4.2.6.8 and 6.1.1.4'
O O 0.0106 0.0060 'International Tables Vol C Tables 4.2.6.8 and 6.1.1.4'
P P 0.1023 0.0942 'International Tables Vol C Tables 4.2.6.8 and 6.1.1.4'
S S 0.1246 0.1234 'International Tables Vol C Tables 4.2.6.8 and 6.1.1.4'

loop_
_geom_angle_atom_site_label_1
_geom_angle_atom_site_label_2
_geom_angle_atom_site_label_3
_geom_angle
_geom_angle_site_symmetry_1
_geom_angle_site_symmetry_3
_geom_angle_publ_flag
C1 Fe1 N2 173.90(7) . . ?
C1 Fe1 P1 94.676(10) . . ?
N2 Fe1 P1 85.021(10) . . ?
C1 Fe1 P1 94.676(10) . 12_655 ?
N2 Fe1 P1 85.021(10) . 12_655 ?
P1 Fe1 P1 168.777(19) . 12_655 ?
C1 Fe1 S1 99.82(5) . . ?
N2 Fe1 S1 86.28(4) . . ?
P1 Fe1 S1 92.253(9) . . ?
P1 Fe1 S1 92.252(9) 12_655 . ?
C1 Fe1 H1 88.4(9) . . ?
N2 Fe1 H1 85.5(9) . . ?
P1 Fe1 H1 87.04(8) . . ?
P1 Fe1 H1 87.04(8) 12_655 . ?
S1 Fe1 H1 171.8(9) . . ?
C10 S1 Fe1 104.05(6) . . ?
C2 P1 C7 102.76(6) . . ?
C2 P1 C4 105.85(6) . . ?
C7 P1 C4 103.46(6) . . ?
C2 P1 Fe1 102.13(4) . . ?
C7 P1 Fe1 120.33(4) . . ?
C4 P1 Fe1 120.11(4) . . ?
C3 N2 C3 110.39(14) . 12_655 ?
C3 N2 Fe1 113.79(7) . . ?
C3 N2 Fe1 113.79(7) 12_655 . ?
C3 N2 H2 106.1 . . ?
C3 N2 H2 106.1 12_655 . ?
Fe1 N2 H2 106.1 . . ?
O1 C1 Fe1 177.29(14) . . ?
C3 C2 P1 107.66(8) . . ?
C3 C2 H2A 110.2 . . ?
P1 C2 H2A 110.2 . . ?
C3 C2 H2B 110.2 . . ?
P1 C2 H2B 110.2 . . ?
H2A C2 H2B 108.5 . . ?
N2 C3 C2 108.18(10) . . ?
N2 C3 H3A 110.1 . . ?
C2 C3 H3A 110.1 . . ?
N2 C3 H3B 110.1 . . ?
C2 C3 H3B 110.1 . . ?
H3A C3 H3B 108.4 . . ?
C5 C4 C6 109.27(10) . . ?
C5 C4 P1 112.93(8) . . ?
C6 C4 P1 110.90(8) . . ?
C5 C4 H4 107.9 . . ?
C6 C4 H4 107.9 . . ?
P1 C4 H4 107.9 . . ?
C4 C5 H5A 109.5 . . ?
C4 C5 H5B 109.5 . . ?
H5A C5 H5B 109.5 . . ?
C4 C5 H5C 109.5 . . ?
H5A C5 H5C 109.5 . . ?
H5B C5 H5C 109.5 . . ?
C4 C6 H6A 109.5 . . ?
C4 C6 H6B 109.5 . . ?
H6A C6 H6B 109.5 . . ?
C4 C6 H6C 109.5 . . ?
H6A C6 H6C 109.5 . . ?
H6B C6 H6C 109.5 . . ?
C9 C7 C8 109.93(12) . . ?
C9 C7 P1 112.79(9) . . ?
C8 C7 P1 114.68(10) . . ?
C9 C7 H7 106.3 . . ?
C8 C7 H7 106.3 . . ?
P1 C7 H7 106.3 . . ?
C7 C8 H8A 109.5 . . ?
C7 C8 H8B 109.5 . . ?
H8A C8 H8B 109.5 . . ?
C7 C8 H8C 109.5 . . ?
H8A C8 H8C 109.5 . . ?
H8B C8 H8C 109.5 . . ?
C7 C9 H9A 109.5 . . ?
C7 C9 H9B 109.5 . . ?
H9A C9 H9B 109.5 . . ?
C7 C9 H9C 109.5 . . ?
H9A C9 H9C 109.5 . . ?
H9B C9 H9C 109.5 . . ?
C11 C10 S1 112.70(11) . . ?
C11 C10 H10A 109.1 . . ?
S1 C10 H10A 109.1 . . ?
C11 C10 H10B 109.1 . . ?
S1 C10 H10B 109.1 . . ?
H10A C10 H10B 107.8 . . ?
C12 C11 C12 118.66(16) 12_655 . ?
C12 C11 C10 120.67(8) 12_655 . ?
C12 C11 C10 120.67(8) . . ?
C11 C12 C13 120.58(12) . . ?
C11 C12 H12 119.7 . . ?
C13 C12 H12 119.7 . . ?
C14 C13 C12 120.30(13) . . ?
C14 C13 H13 119.9 . . ?
C12 C13 H13 119.9 . . ?
C13 C14 C13 119.55(17) 12_655 . ?
C13 C14 H14 120.2 12_655 . ?
C13 C14 H14 120.2 . . ?

loop_
_geom_bond_atom_site_label_1
_geom_bond_atom_site_label_2
_geom_bond_distance
_geom_bond_site_symmetry_2
_geom_bond_publ_flag
Fe1 C1 1.7227(16) . ?
Fe1 N2 2.0862(14) . ?
Fe1 P1 2.2073(3) . ?
Fe1 P1 2.2073(3) 12_655 ?
Fe1 S1 2.3643(4) . ?
Fe1 H1 1.46(2) . ?
S1 C10 1.8368(17) . ?
P1 C2 1.8440(12) . ?
P1 C7 1.8599(13) . ?
P1 C4 1.8606(12) . ?
O1 C1 1.166(2) . ?
N2 C3 1.4826(15) . ?
N2 C3 1.4826(15) 12_655 ?
N2 H2 1.0000 . ?
C2 C3 1.5224(19) . ?
C2 H2A 0.9900 . ?
C2 H2B 0.9900 . ?
C3 H3A 0.9900 . ?
C3 H3B 0.9900 . ?
C4 C5 1.5313(16) . ?
C4 C6 1.5330(17) . ?
C4 H4 1.0000 . ?
C5 H5A 0.9800 . ?
C5 H5B 0.9800 . ?
C5 H5C 0.9800 . ?
C6 H6A 0.9800 . ?
C6 H6B 0.9800 . ?
C6 H6C 0.9800 . ?
C7 C9 1.530(2) . ?
C7 C8 1.5329(18) . ?
C7 H7 1.0000 . ?
C8 H8A 0.9800 . ?
C8 H8B 0.9800 . ?
C8 H8C 0.9800 . ?
C9 H9A 0.9800 . ?
C9 H9B 0.9800 . ?
C9 H9C 0.9800 . ?
C10 C11 1.499(2) . ?
C10 H10A 0.9900 . ?
C10 H10B 0.9900 . ?
C11 C12 1.3888(15) 12_655 ?
C11 C12 1.3889(15) . ?
C12 C13 1.3945(19) . ?
C12 H12 0.9500 . ?
C13 C14 1.3804(17) . ?
C13 H13 0.9500 . ?
C14 C13 1.3804(17) 12_655 ?
C14 H14 0.9500 . ?

loop_
_geom_torsion_atom_site_label_1
_geom_torsion_atom_site_label_2
_geom_torsion_atom_site_label_3
_geom_torsion_atom_site_label_4
_geom_torsion
_geom_torsion_site_symmetry_1
_geom_torsion_site_symmetry_2
_geom_torsion_site_symmetry_3
_geom_torsion_site_symmetry_4
_geom_torsion_publ_flag
C7 P1 C2 C3 -155.96(9) . . . . ?
C4 P1 C2 C3 95.85(9) . . . . ?
Fe1 P1 C2 C3 -30.63(9) . . . . ?
C3 N2 C3 C2 -178.84(8) 12_655 . . . ?
Fe1 N2 C3 C2 -49.49(13) . . . . ?
P1 C2 C3 N2 50.92(12) . . . . ?
C2 P1 C4 C5 -39.14(11) . . . . ?
C7 P1 C4 C5 -146.84(9) . . . . ?
Fe1 P1 C4 C5 75.51(9) . . . . ?
C2 P1 C4 C6 -162.17(9) . . . . ?
C7 P1 C4 C6 90.13(10) . . . . ?
Fe1 P1 C4 C6 -47.52(10) . . . . ?
C2 P1 C7 C9 -169.71(9) . . . . ?
C4 P1 C7 C9 -59.71(10) . . . . ?
Fe1 P1 C7 C9 77.83(10) . . . . ?
C2 P1 C7 C8 -42.85(11) . . . . ?
C4 P1 C7 C8 67.15(11) . . . . ?
Fe1 P1 C7 C8 -155.31(9) . . . . ?
Fe1 S1 C10 C11 180.000(0) . . . . ?
S1 C10 C11 C12 -90.15(13) . . . 12_655 ?
S1 C10 C11 C12 90.15(13) . . . . ?
C12 C11 C12 C13 1.2(2) 12_655 . . . ?
C10 C11 C12 C13 -179.06(13) . . . . ?
C11 C12 C13 C14 -0.1(2) . . . . ?
C12 C13 C14 C13 -1.0(3) . . . 12_655 ?
